data_4346571
loop_
_publ_author_name
'Therrien, Jeffrey A.'
'Wolf, Michael O.'
'Patrick, Brian O.'

_publ_section_title
;
 Polyannulated Bis(N-heterocyclic carbene)palladium Pincer Complexes for
 Electrocatalytic CO2 Reduction.
;
_journal_issue 24
_journal_name_full 'Inorganic chemistry'
_journal_page_first 11721
_journal_page_last 11732
_journal_paper_doi 10.1021/acs.inorgchem.5b01698
_journal_volume 54
_journal_year 2015
_chemical_formula_moiety 'C45 H41 Cl N5 Pd, C F3 O3 S, C2 H3 N'
_chemical_formula_sum 'C48 H44 Cl F3 N6 O3 Pd S'
_chemical_formula_weight 983.80
_space_group_crystal_system monoclinic
_space_group_IT_number 9
_space_group_name_Hall 'C -2yc'
_space_group_name_H-M_alt 'C 1 c 1'
_atom_sites_solution_hydrogens geom
_atom_sites_solution_primary direct
_audit_creation_date 2015-04-13
_audit_creation_method
;
Olex2 1.2
(compiled 2015.01.26 svn.r3150 for OlexSys, GUI svn.r4998)
;
_cell_angle_alpha 90
_cell_angle_beta 130.0121(16)
_cell_angle_gamma 90
_cell_formula_units_Z 4
_cell_length_a 27.8478(13)
_cell_length_b 9.8610(5)
_cell_length_c 20.2588(10)
_cell_measurement_reflns_used 9778
_cell_measurement_temperature 100(2)
_cell_measurement_theta_max 30.07
_cell_measurement_theta_min 2.28
_cell_volume 4260.9(4)
_computing_cell_refinement 'SAINT v8.34A (Bruker, 2013)'
_computing_data_reduction 'SAINT v8.34A (Bruker, 2013)'
_computing_molecular_graphics 'Olex2 (Dolomanov et al., 2009)'
_computing_publication_material 'Olex2 (Dolomanov et al., 2009)'
_computing_structure_refinement 'XL (Sheldrick, 2008)'
_computing_structure_solution 'ShelXT (Sheldrick, 2015)'
_diffrn_ambient_temperature 100(2)
_diffrn_detector 'Bruker APEX2 area detector'
_diffrn_detector_area_resol_mean 7.9
_diffrn_detector_type 'Bruker-Nonius APEXII CCD area detector'
_diffrn_measured_fraction_theta_full 1.000
_diffrn_measured_fraction_theta_max 0.998
_diffrn_measurement_device 'Bruker-Nonius APEXII CCD area detector and D8 diffractometer'
_diffrn_measurement_device_type 'Bruker APEX-II CCD'
_diffrn_measurement_method '\f and \w scans'
_diffrn_radiation_monochromator 'TRIUMPH curved-crystal'
_diffrn_radiation_probe x-ray
_diffrn_radiation_type MoK\a
_diffrn_radiation_wavelength 0.71073
_diffrn_reflns_av_unetI/netI 0.0377
_diffrn_reflns_Laue_measured_fraction_full 1.000
_diffrn_reflns_Laue_measured_fraction_max 0.998
_diffrn_reflns_limit_h_max 39
_diffrn_reflns_limit_h_min -39
_diffrn_reflns_limit_k_max 13
_diffrn_reflns_limit_k_min -13
_diffrn_reflns_limit_l_max 28
_diffrn_reflns_limit_l_min -28
_diffrn_reflns_number 20995
_diffrn_reflns_point_group_measured_fraction_full 1.000
_diffrn_reflns_point_group_measured_fraction_max 0.997
_diffrn_reflns_theta_full 26.000
_diffrn_reflns_theta_max 30.099
_diffrn_reflns_theta_min 1.910
_diffrn_source 'sealed X-ray tube'
_diffrn_standards_number 0
_exptl_absorpt_coefficient_mu 0.612
_exptl_absorpt_correction_T_max 0.929
_exptl_absorpt_correction_T_min 0.820
_exptl_absorpt_correction_type multi-scan
_exptl_absorpt_process_details
;
 TWINABS-2012/1 (Bruker,2012) was used for absorption correction.
 
For component 1:
 wR2(int) was 0.0559 before and 0.0486 after correction.
 The Ratio of minimum to maximum transmission is 0.89.
 The \l/2 correction factor is Not present
 
For component 2:
 wR2(int) was 0.0610 before and 0.0494 after correction.
 The Ratio of minimum to maximum transmission not present.
 The \l/2 correction factor is Not present

Final HKLF 4 output contains 65576 reflections, Rint = 0.0435
 (47327 with I > 3sig(I), Rint = 0.0397)
;
_exptl_crystal_colour colourless
_exptl_crystal_colour_primary colourless
_exptl_crystal_density_diffrn 1.534
_exptl_crystal_description prism
_exptl_crystal_F_000 2016
_exptl_crystal_size_max 0.29
_exptl_crystal_size_mid 0.16
_exptl_crystal_size_min 0.12
_refine_diff_density_max 0.484
_refine_diff_density_min -0.425
_refine_diff_density_rms 0.060
_refine_ls_abs_structure_details
;
 Flack x determined using 5451 quotients [(I+)-(I-)]/[(I+)+(I-)]
 (Parsons, Flack and Wagner, Acta Cryst. B69 (2013) 249-259).
;
_refine_ls_abs_structure_Flack 0.188(7)
_refine_ls_extinction_method none
_refine_ls_goodness_of_fit_ref 1.027
_refine_ls_hydrogen_treatment constr
_refine_ls_matrix_type full
_refine_ls_number_parameters 582
_refine_ls_number_reflns 20995
_refine_ls_number_restraints 556
_refine_ls_restrained_S_all 1.016
_refine_ls_R_factor_all 0.0350
_refine_ls_R_factor_gt 0.0311
_refine_ls_shift/su_max 0.001
_refine_ls_shift/su_mean 0.000
_refine_ls_structure_factor_coef Fsqd
_refine_ls_weighting_details 'w=1/[\s^2^(Fo^2^)+(0.0410P)^2^+1.7078P] where P=(Fo^2^+2Fc^2^)/3'
_refine_ls_weighting_scheme calc
_refine_ls_wR_factor_gt 0.0754
_refine_ls_wR_factor_ref 0.0776
_reflns_Friedel_coverage 0.998
_reflns_Friedel_fraction_full 1.000
_reflns_Friedel_fraction_max 0.997
_reflns_number_gt 19678
_reflns_number_total 20995
_reflns_threshold_expression 'I > 2\s(I)'
_cod_data_source_file ic5b01698_si_002.cif
_cod_data_source_block mw260
_cod_depositor_comments
;
The following automatic conversions were performed:

data item '_diffrn_radiation_probe' value 'X-ray' was changed to
'x-ray' in accordance with the
/home/saulius/struct/COD-crude-data/automatic-downloads/DataCite-retrospective/ACS/depositions/lib/dictionaries/cif_core.dic
dictionary named 'cif_core.dic' version 2.4.2 last updated on
2011-04-26.

Automatic conversion script
Id: cif_fix_values 6909 2019-04-08 15:41:33Z antanas 
;
_cod_database_code 4346571
_shelx_space_group_comment
;
The symmetry employed for this shelxl refinement is uniquely defined
by the following loop, which should always be used as a source of
symmetry information in preference to the above space-group names.
They are only intended as comments.
;
_shelx_estimated_absorpt_t_max 0.930
_shelx_estimated_absorpt_t_min 0.842
_olex2_refinement_description
;
1. Twinned data refinement
 Scales: 0.25(3) 0.245(17) 0.259(14) 0.245(17)
2. Fixed Uiso
 At 1.2 times of:
  All C(H) groups, All C(H,H) groups, All C(H,H,H,H) groups
 At 1.5 times of:
  All C(H,H,H) groups
3. Restrained distances
 C43-C44 \\sim C43-C44A
 with sigma of 0.01
 C44-C45 \\sim C44A-C45A
 with sigma of 0.01
4. Uiso/Uaniso restraints and constraints
Uanis(C44A) = Uanis(C44)
Uanis(C45) = Uanis(C45A)
5. Rigid body (RIGU) restrains
 All non-hydrogen atoms
 with sigma for 1-2 distances of 0.004 and sigma for 1-3 distances of 0.004
6. Others
 Sof(H43C)=Sof(H43D)=Sof(C44A)=Sof(H44C)=Sof(H44D)=Sof(C45A)=Sof(H45D)=
 Sof(H45E)=Sof(H45F)=1-FVAR(1)
 Sof(H43A)=Sof(H43B)=Sof(C44)=Sof(H44A)=Sof(H44B)=Sof(C45)=Sof(H45A)=Sof(H45B)=
 Sof(H45C)=FVAR(1)
7.a Secondary CH2 refined with riding coordinates:
 C16(H16A,H16B), C22(H22A,H22B), C38(H38A,H38B), C39(H39A,H39B), C40(H40A,
 H40B), C42(H42A,H42B), C43(H43A,H43B), C43(H43C,H43D), C44(H44A,H44B),
 C44A(H44C,H44D)
7.b Aromatic/amide H refined with riding coordinates:
 C4(H4), C5(H5), C6(H6), C7(H7), C10(H10), C11(H11), C12(H12), C13(H13),
 C18(H18), C19(H19), C20(H20), C25(H25), C26(H26), C27(H27), C28(H28), C31(H31),
  C32(H32), C33(H33), C34(H34)
7.c Idealised Me refined as rotating group:
 C41(H41A,H41B,H41C), C45(H45A,H45B,H45C), C48(H48A,H48B,H48C), C45A(H45D,H45E,
 H45F)
;
_shelx_shelxl_version_number 2014/7
_olex2_submission_special_instructions 'No special instructions were received'

loop_
_space_group_symop_operation_xyz
'x, y, z'
'x, -y, z+1/2'
'x+1/2, y+1/2, z'
'x+1/2, -y+1/2, z+1/2'

loop_
_atom_site_label
_atom_site_type_symbol
_atom_site_fract_x
_atom_site_fract_y
_atom_site_fract_z
_atom_site_U_iso_or_equiv
_atom_site_adp_type
_atom_site_occupancy
_atom_site_site_symmetry_order
_atom_site_calc_flag
_atom_site_refinement_flags_posn
_atom_site_refinement_flags_adp
_atom_site_refinement_flags_occupancy
_atom_site_disorder_assembly
_atom_site_disorder_group
Pd1 Pd 0.91326(2) 0.22414(2) 0.24991(2) 0.01493(6) Uani 1 1 d . U . . .
Cl1 Cl 1.01979(5) 0.20337(13) 0.35649(7) 0.0290(3) Uani 1 1 d . U . . .
N1 N 0.91761(15) 0.2171(3) 0.4083(2) 0.0163(6) Uani 1 1 d . U . . .
N2 N 0.85079(14) 0.0826(3) 0.30367(19) 0.0151(5) Uani 1 1 d . U . . .
N3 N 0.81791(16) 0.2401(3) 0.1564(2) 0.0133(6) Uani 1 1 d . U . . .
N4 N 0.87871(14) 0.3686(3) 0.09730(19) 0.0151(5) Uani 1 1 d . U . . .
N5 N 0.94335(15) 0.2107(3) 0.1253(2) 0.0151(6) Uani 1 1 d . U . . .
C1 C 0.89639(17) 0.1739(4) 0.3306(2) 0.0164(6) Uani 1 1 d . U . . .
C2 C 0.88509(16) 0.1528(3) 0.4309(2) 0.0147(6) Uani 1 1 d . U . . .
C3 C 0.88773(17) 0.1709(4) 0.5036(2) 0.0160(6) Uani 1 1 d . U . . .
C4 C 0.92730(19) 0.2633(4) 0.5716(3) 0.0185(8) Uani 1 1 d . U . . .
H4 H 0.9557 0.3173 0.5718 0.022 Uiso 1 1 calc R . . . .
C5 C 0.9255(2) 0.2765(4) 0.6376(3) 0.0230(9) Uani 1 1 d . U . . .
H5 H 0.9530 0.3379 0.6835 0.028 Uiso 1 1 calc R . . . .
C6 C 0.8833(2) 0.2000(5) 0.6373(3) 0.0263(10) Uani 1 1 d . U . . .
H6 H 0.8816 0.2100 0.6824 0.032 Uiso 1 1 calc R . . . .
C7 C 0.8440(2) 0.1096(5) 0.5713(3) 0.0236(9) Uani 1 1 d . U . . .
H7 H 0.8158 0.0573 0.5721 0.028 Uiso 1 1 calc R . . . .
C8 C 0.84433(18) 0.0924(4) 0.5031(2) 0.0177(7) Uani 1 1 d . U . . .
C9 C 0.80239(17) -0.0048(4) 0.4347(2) 0.0173(7) Uani 1 1 d . U . . .
C10 C 0.7605(2) -0.0847(4) 0.4352(3) 0.0251(8) Uani 1 1 d . U . . .
H10 H 0.7579 -0.0707 0.4792 0.030 Uiso 1 1 calc R . . . .
C11 C 0.7235(2) -0.1817(5) 0.3740(3) 0.0264(9) Uani 1 1 d . U . . .
H11 H 0.6947 -0.2317 0.3748 0.032 Uiso 1 1 calc R . . . .
C12 C 0.7278(2) -0.2075(4) 0.3105(3) 0.0226(8) Uani 1 1 d . U . . .
H12 H 0.7035 -0.2778 0.2697 0.027 Uiso 1 1 calc R . . . .
C13 C 0.76726(18) -0.1310(4) 0.3068(2) 0.0187(7) Uani 1 1 d . U . . .
H13 H 0.7705 -0.1501 0.2638 0.022 Uiso 1 1 calc R . . . .
C14 C 0.80317(17) -0.0246(4) 0.3659(2) 0.0149(6) Uani 1 1 d . U . . .
C15 C 0.84357(17) 0.0650(4) 0.3649(2) 0.0146(6) Uani 1 1 d . U . . .
C16 C 0.81081(17) 0.0331(4) 0.2141(2) 0.0173(7) Uani 1 1 d . U . . .
H16A H 0.7779 -0.0273 0.2031 0.021 Uiso 1 1 calc R . . . .
H16B H 0.8365 -0.0203 0.2055 0.021 Uiso 1 1 calc R . . . .
C17 C 0.78050(17) 0.1495(4) 0.1513(2) 0.0154(6) Uani 1 1 d . U . . .
C18 C 0.71567(17) 0.1608(4) 0.0895(2) 0.0185(7) Uani 1 1 d . U . . .
H18 H 0.6894 0.0949 0.0864 0.022 Uiso 1 1 calc R . . . .
C19 C 0.68975(17) 0.2686(4) 0.0327(3) 0.0216(7) Uani 1 1 d . U . . .
H19 H 0.6455 0.2788 -0.0092 0.026 Uiso 1 1 calc R . . . .
C20 C 0.72916(18) 0.3613(4) 0.0376(2) 0.0194(7) Uani 1 1 d . U . . .
H20 H 0.7123 0.4345 -0.0021 0.023 Uiso 1 1 calc R . . . .
C21 C 0.79372(17) 0.3467(4) 0.1012(2) 0.0162(7) Uani 1 1 d . U . . .
C22 C 0.83979(17) 0.4422(4) 0.1110(2) 0.0164(7) Uani 1 1 d . U . . .
H22A H 0.8171 0.5167 0.0686 0.020 Uiso 1 1 calc R . . . .
H22B H 0.8668 0.4824 0.1695 0.020 Uiso 1 1 calc R . . . .
C23 C 0.87869(17) 0.3682(4) 0.0285(2) 0.0149(6) Uani 1 1 d . U . . .
C24 C 0.84338(16) 0.4461(4) -0.0503(2) 0.0155(6) Uani 1 1 d . U . . .
C25 C 0.79768(18) 0.5451(4) -0.0747(2) 0.0196(7) Uani 1 1 d . U . . .
H25 H 0.7896 0.5652 -0.0367 0.024 Uiso 1 1 calc R . . . .
C26 C 0.76462(19) 0.6129(4) -0.1522(2) 0.0226(8) Uani 1 1 d . U . . .
H26 H 0.7344 0.6795 -0.1672 0.027 Uiso 1 1 calc R . . . .
C27 C 0.7759(2) 0.5829(5) -0.2086(3) 0.0242(8) Uani 1 1 d . U . . .
H27 H 0.7531 0.6291 -0.2622 0.029 Uiso 1 1 calc R . . . .
C28 C 0.8198(2) 0.4869(4) -0.1868(3) 0.0230(8) Uani 1 1 d . U . . .
H28 H 0.8267 0.4674 -0.2261 0.028 Uiso 1 1 calc R . . . .
C29 C 0.85496(17) 0.4164(4) -0.1076(2) 0.0166(7) Uani 1 1 d . U . . .
C30 C 0.90087(18) 0.3136(4) -0.0866(2) 0.0171(7) Uani 1 1 d . U . . .
C31 C 0.9125(2) 0.2843(4) -0.1433(3) 0.0238(10) Uani 1 1 d . U . . .
H31 H 0.8908 0.3345 -0.1953 0.029 Uiso 1 1 calc R . . . .
C32 C 0.9539(2) 0.1859(5) -0.1259(3) 0.0263(9) Uani 1 1 d . U . . .
H32 H 0.9606 0.1686 -0.1656 0.032 Uiso 1 1 calc R . . . .
C33 C 0.9860(2) 0.1114(5) -0.0503(3) 0.0232(9) Uani 1 1 d . U . . .
H33 H 1.0149 0.0433 -0.0381 0.028 Uiso 1 1 calc R . . . .
C34 C 0.97630(19) 0.1358(4) 0.0069(3) 0.0200(8) Uani 1 1 d . U . . .
H34 H 0.9984 0.0839 0.0583 0.024 Uiso 1 1 calc R . . . .
C35 C 0.93384(18) 0.2372(4) -0.0096(3) 0.0163(7) Uani 1 1 d . U . . .
C36 C 0.92090(16) 0.2690(4) 0.0473(2) 0.0158(7) Uani 1 1 d . U . . .
C37 C 0.91722(17) 0.2703(4) 0.1551(2) 0.0166(6) Uani 1 1 d . U . . .
C38 C 0.96611(16) 0.3233(4) 0.4566(2) 0.0181(7) Uani 1 1 d . U . . .
H38A H 0.9514 0.3934 0.4750 0.022 Uiso 1 1 calc R . . . .
H38B H 0.9713 0.3672 0.4175 0.022 Uiso 1 1 calc R . . . .
C39 C 1.02954(18) 0.2712(4) 0.5355(3) 0.0196(7) Uani 1 1 d . U . . .
H39A H 1.0249 0.2263 0.5748 0.024 Uiso 1 1 calc R . . . .
H39B H 1.0453 0.2031 0.5176 0.024 Uiso 1 1 calc R . . . .
C40 C 1.07655(19) 0.3862(5) 0.5828(3) 0.0275(9) Uani 1 1 d . U . . .
H40A H 1.0571 0.4625 0.5899 0.033 Uiso 1 1 calc R . . . .
H40B H 1.0876 0.4187 0.5478 0.033 Uiso 1 1 calc R . . . .
C41 C 1.1362(2) 0.3423(6) 0.6712(3) 0.0379(11) Uani 1 1 d . U . . .
H41A H 1.1538 0.2623 0.6649 0.057 Uiso 1 1 calc GR . . . .
H41B H 1.1262 0.3201 0.7084 0.057 Uiso 1 1 calc GR . . . .
H41C H 1.1668 0.4163 0.6972 0.057 Uiso 1 1 calc GR . . . .
C42 C 0.98723(17) 0.0960(4) 0.1707(3) 0.0173(7) Uani 1 1 d . U . . .
H42A H 0.9755 0.0247 0.1282 0.021 Uiso 1 1 calc R . . . .
H42B H 0.9831 0.0570 0.2118 0.021 Uiso 1 1 calc R . . . .
C43 C 1.05550(17) 0.1358(4) 0.2197(3) 0.0214(8) Uani 1 1 d D U . . .
H43A H 1.0582 0.1963 0.1832 0.026 Uiso 0.874(7) 1 calc R . P A 1
H43B H 1.0711 0.1865 0.2723 0.026 Uiso 0.874(7) 1 calc R . P A 1
H43C H 1.0636 0.2265 0.2460 0.026 Uiso 0.126(7) 1 calc R . P A 2
H43D H 1.0643 0.1402 0.1795 0.026 Uiso 0.126(7) 1 calc R . P A 2
C44 C 1.0966(2) 0.0118(5) 0.2448(3) 0.0231(9) Uani 0.874(7) 1 d D U P A 1
H44A H 1.0835 -0.0334 0.1918 0.028 Uiso 0.874(7) 1 calc R . P A 1
H44B H 1.1407 0.0414 0.2783 0.028 Uiso 0.874(7) 1 calc R . P A 1
C45 C 1.0930(2) -0.0891(6) 0.2977(4) 0.0347(13) Uani 0.874(7) 1 d D U P A 1
H45A H 1.0981 -0.0415 0.3444 0.052 Uiso 0.874(7) 1 calc GR . P A 1
H45B H 1.1263 -0.1567 0.3222 0.052 Uiso 0.874(7) 1 calc GR . P A 1
H45C H 1.0521 -0.1344 0.2607 0.052 Uiso 0.874(7) 1 calc GR . P A 1
S1 S 1.22339(5) -0.23865(10) 0.56037(7) 0.02144(18) Uani 1 1 d . U . . .
F1 F 1.10164(14) -0.2202(4) 0.4649(2) 0.0454(8) Uani 1 1 d . U . . .
F2 F 1.14978(18) -0.2529(4) 0.5987(2) 0.0505(8) Uani 1 1 d . U . . .
F3 F 1.15115(15) -0.0574(3) 0.5542(2) 0.0475(8) Uani 1 1 d . U . . .
O1 O 1.21590(13) -0.3837(3) 0.5491(2) 0.0309(7) Uani 1 1 d . U . . .
O2 O 1.21785(15) -0.1687(3) 0.4935(2) 0.0268(6) Uani 1 1 d . U . . .
O3 O 1.27358(16) -0.1931(4) 0.6465(2) 0.0387(8) Uani 1 1 d . U . . .
C46 C 1.1528(2) -0.1884(5) 0.5433(3) 0.0293(9) Uani 1 1 d . U . . .
N6 N 1.0320(3) 0.4863(5) 0.1928(3) 0.0512(12) Uani 1 1 d . U . . .
C47 C 1.0616(2) 0.5024(5) 0.2650(4) 0.0394(11) Uani 1 1 d . U . . .
C48 C 1.0973(4) 0.5200(7) 0.3560(4) 0.0643(19) Uani 1 1 d . U . . .
H48A H 1.0766 0.5869 0.3660 0.096 Uiso 1 1 calc GR . . . .
H48B H 1.1395 0.5520 0.3821 0.096 Uiso 1 1 calc GR . . . .
H48C H 1.1002 0.4332 0.3820 0.096 Uiso 1 1 calc GR . . . .
C44A C 1.0991(13) 0.028(2) 0.2914(15) 0.0231(9) Uani 0.126(7) 1 d D U P A 2
H44C H 1.1427 0.0632 0.3309 0.028 Uiso 0.126(7) 1 calc R . P A 2
H44D H 1.0854 0.0132 0.3254 0.028 Uiso 0.126(7) 1 calc R . P A 2
C45A C 1.0974(18) -0.104(3) 0.253(2) 0.0347(13) Uani 0.126(7) 1 d D U P A 2
H45D H 1.0576 -0.1499 0.2262 0.052 Uiso 0.126(7) 1 calc GR . P A 2
H45E H 1.1322 -0.1612 0.2979 0.052 Uiso 0.126(7) 1 calc GR . P A 2
H45F H 1.1012 -0.0858 0.2086 0.052 Uiso 0.126(7) 1 calc GR . P A 2

loop_
_atom_site_aniso_label
_atom_site_aniso_U_11
_atom_site_aniso_U_22
_atom_site_aniso_U_33
_atom_site_aniso_U_23
_atom_site_aniso_U_13
_atom_site_aniso_U_12
Pd1 0.01065(10) 0.02109(11) 0.01239(13) 0.00179(14) 0.00710(10) -0.00036(13)
Cl1 0.0099(4) 0.0591(7) 0.0141(5) 0.0024(5) 0.0059(4) 0.0010(4)
N1 0.0125(15) 0.0200(16) 0.0145(14) 0.0014(12) 0.0078(13) 0.0007(12)
N2 0.0146(13) 0.0191(14) 0.0127(13) -0.0010(11) 0.0093(12) -0.0020(12)
N3 0.0141(16) 0.0153(13) 0.0127(17) -0.0002(12) 0.0096(14) -0.0002(11)
N4 0.0134(13) 0.0188(13) 0.0145(14) 0.0007(11) 0.0096(12) 0.0008(12)
N5 0.0126(14) 0.0166(14) 0.0151(14) 0.0021(11) 0.0085(13) -0.0001(11)
C1 0.0139(16) 0.0179(17) 0.0162(16) 0.0010(13) 0.0092(14) 0.0000(13)
C2 0.0128(15) 0.0156(15) 0.0148(16) 0.0032(12) 0.0085(14) 0.0032(12)
C3 0.0152(15) 0.0183(17) 0.0127(16) 0.0015(14) 0.0081(14) 0.0035(15)
C4 0.0167(18) 0.0191(17) 0.0173(18) 0.0001(14) 0.0098(15) 0.0022(14)
C5 0.022(2) 0.0239(19) 0.019(2) -0.0017(15) 0.0110(17) 0.0049(16)
C6 0.033(2) 0.032(2) 0.018(2) -0.0028(16) 0.0178(19) 0.0031(18)
C7 0.025(2) 0.031(2) 0.022(2) 0.0036(16) 0.0184(18) 0.0040(17)
C8 0.0155(17) 0.0209(18) 0.0173(17) 0.0042(14) 0.0108(15) 0.0059(14)
C9 0.0156(16) 0.0207(17) 0.0168(16) 0.0043(13) 0.0109(14) 0.0032(13)
C10 0.025(2) 0.031(2) 0.024(2) 0.0011(16) 0.0186(18) -0.0035(16)
C11 0.026(2) 0.031(2) 0.028(2) 0.0026(17) 0.0201(18) -0.0069(17)
C12 0.0230(18) 0.0215(19) 0.0235(19) 0.0013(14) 0.0151(17) -0.0038(15)
C13 0.0200(17) 0.0177(16) 0.0201(17) 0.0017(14) 0.0137(15) 0.0002(14)
C14 0.0132(15) 0.0163(15) 0.0155(15) 0.0033(13) 0.0094(13) 0.0036(13)
C15 0.0149(16) 0.0155(15) 0.0150(16) 0.0025(13) 0.0103(14) 0.0037(13)
C16 0.0183(16) 0.0189(16) 0.0147(16) -0.0010(13) 0.0106(14) -0.0031(13)
C17 0.0160(16) 0.0166(15) 0.0152(16) -0.0021(12) 0.0108(14) 0.0003(13)
C18 0.0151(16) 0.0180(17) 0.0214(17) -0.0051(14) 0.0113(15) -0.0019(13)
C19 0.0134(16) 0.0209(16) 0.025(2) -0.0046(15) 0.0096(16) 0.0005(13)
C20 0.0168(17) 0.0180(17) 0.0173(17) 0.0014(14) 0.0082(14) 0.0048(14)
C21 0.0175(16) 0.0164(16) 0.0168(16) -0.0014(13) 0.0120(15) 0.0018(13)
C22 0.0180(16) 0.0171(16) 0.0184(16) -0.0002(13) 0.0136(15) 0.0008(13)
C23 0.0131(15) 0.0172(15) 0.0143(16) -0.0007(13) 0.0087(14) -0.0026(14)
C24 0.0139(15) 0.0150(15) 0.0146(16) -0.0012(12) 0.0078(14) -0.0034(12)
C25 0.0199(17) 0.0189(17) 0.0189(17) 0.0004(14) 0.0119(15) 0.0011(14)
C26 0.0209(18) 0.0223(18) 0.0197(19) 0.0029(14) 0.0108(16) 0.0014(15)
C27 0.025(2) 0.025(2) 0.0169(18) 0.0060(15) 0.0110(16) 0.0002(16)
C28 0.027(2) 0.0245(19) 0.0186(18) 0.0016(15) 0.0151(17) -0.0020(16)
C29 0.0157(16) 0.0166(16) 0.0163(16) -0.0013(13) 0.0098(14) -0.0030(13)
C30 0.0151(16) 0.0185(16) 0.0169(18) -0.0034(15) 0.0100(15) -0.0049(15)
C31 0.021(2) 0.033(2) 0.0179(19) 0.0004(15) 0.0126(18) -0.0001(16)
C32 0.025(2) 0.036(2) 0.025(2) -0.0076(19) 0.0191(19) -0.002(2)
C33 0.0189(19) 0.025(2) 0.029(2) -0.0054(16) 0.0175(18) -0.0005(15)
C34 0.0193(18) 0.0209(18) 0.0221(19) -0.0001(15) 0.0144(16) -0.0007(15)
C35 0.0149(16) 0.0175(16) 0.0187(17) -0.0037(13) 0.0118(15) -0.0056(13)
C36 0.0123(15) 0.0169(16) 0.0161(16) -0.0011(13) 0.0081(14) -0.0019(12)
C37 0.0126(15) 0.0192(17) 0.0160(16) 0.0003(13) 0.0082(14) -0.0027(13)
C38 0.0126(16) 0.0179(16) 0.0179(17) 0.0006(14) 0.0072(14) -0.0011(13)
C39 0.0150(17) 0.0214(17) 0.0171(17) 0.0008(14) 0.0078(15) 0.0014(14)
C40 0.0183(19) 0.031(2) 0.023(2) -0.0021(16) 0.0090(17) -0.0035(16)
C41 0.019(2) 0.053(3) 0.026(2) 0.000(2) 0.0076(18) -0.004(2)
C42 0.0129(16) 0.0190(17) 0.0180(18) 0.0027(14) 0.0091(15) 0.0011(13)
C43 0.0126(16) 0.0190(18) 0.027(2) 0.0011(15) 0.0105(16) -0.0003(14)
C44 0.0166(19) 0.025(2) 0.023(2) 0.0003(17) 0.0105(18) 0.0026(17)
C45 0.026(2) 0.033(3) 0.030(3) 0.014(2) 0.011(2) 0.008(2)
S1 0.0199(4) 0.0209(4) 0.0218(5) 0.0018(4) 0.0126(4) -0.0014(4)
F1 0.0215(15) 0.067(2) 0.0384(18) -0.0034(15) 0.0148(14) 0.0019(13)
F2 0.0519(19) 0.066(2) 0.055(2) 0.0161(16) 0.0443(19) 0.0032(15)
F3 0.0517(19) 0.0340(16) 0.082(2) -0.0056(15) 0.0543(19) -0.0006(13)
O1 0.0298(16) 0.0198(13) 0.0385(19) 0.0064(12) 0.0199(15) 0.0008(11)
O2 0.0338(16) 0.0226(14) 0.0321(16) 0.0042(12) 0.0248(14) 0.0022(12)
O3 0.0262(17) 0.055(2) 0.0277(17) -0.0102(15) 0.0140(15) -0.0034(15)
C46 0.028(2) 0.032(2) 0.033(2) 0.0027(17) 0.023(2) -0.0007(17)
N6 0.051(3) 0.043(3) 0.050(3) 0.004(2) 0.028(3) 0.000(2)
C47 0.036(3) 0.027(2) 0.051(3) 0.003(2) 0.026(2) 0.004(2)
C48 0.084(5) 0.049(4) 0.042(3) 0.000(3) 0.032(4) 0.001(3)
C44A 0.0166(19) 0.025(2) 0.023(2) 0.0003(17) 0.0105(18) 0.0026(17)
C45A 0.026(2) 0.033(3) 0.030(3) 0.014(2) 0.011(2) 0.008(2)

loop_
_atom_type_symbol
_atom_type_description
_atom_type_scat_dispersion_real
_atom_type_scat_dispersion_imag
_atom_type_scat_source
C C 0.0033 0.0016 'International Tables Vol C Tables 4.2.6.8 and 6.1.1.4'
H H 0.0000 0.0000 'International Tables Vol C Tables 4.2.6.8 and 6.1.1.4'
Cl Cl 0.1484 0.1585 'International Tables Vol C Tables 4.2.6.8 and 6.1.1.4'
F F 0.0171 0.0103 'International Tables Vol C Tables 4.2.6.8 and 6.1.1.4'
N N 0.0061 0.0033 'International Tables Vol C Tables 4.2.6.8 and 6.1.1.4'
O O 0.0106 0.0060 'International Tables Vol C Tables 4.2.6.8 and 6.1.1.4'
Pd Pd -0.9988 1.0072 'International Tables Vol C Tables 4.2.6.8 and 6.1.1.4'
S S 0.1246 0.1234 'International Tables Vol C Tables 4.2.6.8 and 6.1.1.4'

loop_
_geom_angle_atom_site_label_1
_geom_angle_atom_site_label_2
_geom_angle_atom_site_label_3
_geom_angle
N3 Pd1 Cl1 178.74(12)
C1 Pd1 Cl1 92.81(11)
C1 Pd1 N3 86.01(15)
C1 Pd1 C37 172.03(15)
C37 Pd1 Cl1 94.93(11)
C37 Pd1 N3 86.24(15)
C1 N1 C2 110.4(3)
C1 N1 C38 121.8(3)
C2 N1 C38 127.8(3)
C1 N2 C15 111.1(3)
C1 N2 C16 119.2(3)
C15 N2 C16 129.0(3)
C17 N3 Pd1 120.4(3)
C17 N3 C21 120.6(4)
C21 N3 Pd1 118.9(3)
C23 N4 C22 131.6(3)
C37 N4 C22 117.2(3)
C37 N4 C23 110.7(3)
C36 N5 C42 127.7(3)
C37 N5 C36 110.6(3)
C37 N5 C42 121.7(3)
N1 C1 Pd1 135.1(3)
N1 C1 N2 106.0(3)
N2 C1 Pd1 118.7(2)
N1 C2 C3 131.3(3)
C15 C2 N1 106.5(3)
C15 C2 C3 122.2(3)
C4 C3 C2 125.0(3)
C4 C3 C8 118.9(3)
C8 C3 C2 116.0(3)
C3 C4 H4 119.5
C5 C4 C3 121.0(4)
C5 C4 H4 119.5
C4 C5 H5 119.9
C4 C5 C6 120.1(4)
C6 C5 H5 119.9
C5 C6 H6 120.1
C7 C6 C5 119.8(4)
C7 C6 H6 120.1
C6 C7 H7 118.9
C6 C7 C8 122.2(4)
C8 C7 H7 118.9
C3 C8 C9 121.4(3)
C7 C8 C3 117.9(4)
C7 C8 C9 120.7(4)
C10 C9 C8 121.4(3)
C10 C9 C14 117.6(4)
C14 C9 C8 121.0(3)
C9 C10 H10 119.1
C11 C10 C9 121.9(4)
C11 C10 H10 119.1
C10 C11 H11 119.9
C10 C11 C12 120.2(4)
C12 C11 H11 119.9
C11 C12 H12 120.0
C13 C12 C11 119.9(4)
C13 C12 H12 120.0
C12 C13 H13 119.5
C12 C13 C14 121.1(4)
C14 C13 H13 119.5
C9 C14 C15 115.7(3)
C13 C14 C9 119.0(3)
C13 C14 C15 125.3(3)
N2 C15 C14 130.7(3)
C2 C15 N2 106.0(3)
C2 C15 C14 123.3(3)
N2 C16 H16A 109.5
N2 C16 H16B 109.5
N2 C16 C17 110.9(3)
H16A C16 H16B 108.1
C17 C16 H16A 109.5
C17 C16 H16B 109.5
N3 C17 C16 117.6(3)
N3 C17 C18 121.0(3)
C18 C17 C16 121.4(3)
C17 C18 H18 120.2
C19 C18 C17 119.5(3)
C19 C18 H18 120.2
C18 C19 H19 120.5
C18 C19 C20 118.9(3)
C20 C19 H19 120.5
C19 C20 H20 120.3
C19 C20 C21 119.5(4)
C21 C20 H20 120.3
N3 C21 C20 120.3(4)
N3 C21 C22 116.6(3)
C20 C21 C22 123.0(3)
N4 C22 C21 109.6(3)
N4 C22 H22A 109.7
N4 C22 H22B 109.7
C21 C22 H22A 109.7
C21 C22 H22B 109.7
H22A C22 H22B 108.2
N4 C23 C24 131.8(3)
C36 C23 N4 105.8(3)
C36 C23 C24 122.3(3)
C25 C24 C23 124.8(3)
C25 C24 C29 118.9(3)
C29 C24 C23 116.3(3)
C24 C25 H25 119.3
C26 C25 C24 121.5(4)
C26 C25 H25 119.3
C25 C26 H26 120.2
C25 C26 C27 119.5(4)
C27 C26 H26 120.2
C26 C27 H27 119.8
C28 C27 C26 120.3(4)
C28 C27 H27 119.8
C27 C28 H28 119.1
C27 C28 C29 121.7(4)
C29 C28 H28 119.1
C24 C29 C30 121.3(3)
C28 C29 C24 118.1(3)
C28 C29 C30 120.6(3)
C31 C30 C29 121.3(4)
C31 C30 C35 117.6(4)
C35 C30 C29 121.0(3)
C30 C31 H31 118.9
C32 C31 C30 122.2(4)
C32 C31 H31 118.9
C31 C32 H32 120.1
C31 C32 C33 119.8(4)
C33 C32 H32 120.1
C32 C33 H33 119.9
C34 C33 C32 120.2(4)
C34 C33 H33 119.9
C33 C34 H34 119.5
C33 C34 C35 121.0(4)
C35 C34 H34 119.5
C30 C35 C36 116.5(3)
C34 C35 C30 119.1(4)
C34 C35 C36 124.4(4)
N5 C36 C35 130.8(3)
C23 C36 N5 106.6(3)
C23 C36 C35 122.5(3)
N4 C37 Pd1 118.7(3)
N5 C37 Pd1 134.2(3)
N5 C37 N4 106.2(3)
N1 C38 H38A 108.8
N1 C38 H38B 108.8
N1 C38 C39 114.0(3)
H38A C38 H38B 107.6
C39 C38 H38A 108.8
C39 C38 H38B 108.8
C38 C39 H39A 109.4
C38 C39 H39B 109.4
H39A C39 H39B 108.0
C40 C39 C38 111.0(3)
C40 C39 H39A 109.4
C40 C39 H39B 109.4
C39 C40 H40A 109.2
C39 C40 H40B 109.2
C39 C40 C41 112.0(4)
H40A C40 H40B 107.9
C41 C40 H40A 109.2
C41 C40 H40B 109.2
C40 C41 H41A 109.5
C40 C41 H41B 109.5
C40 C41 H41C 109.5
H41A C41 H41B 109.5
H41A C41 H41C 109.5
H41B C41 H41C 109.5
N5 C42 H42A 108.9
N5 C42 H42B 108.9
N5 C42 C43 113.2(3)
H42A C42 H42B 107.7
C43 C42 H42A 108.9
C43 C42 H42B 108.9
C42 C43 H43A 109.3
C42 C43 H43B 109.3
C42 C43 H43C 109.8
C42 C43 H43D 109.8
C42 C43 C44A 109.2(12)
H43A C43 H43B 108.0
H43C C43 H43D 108.3
C44 C43 C42 111.4(3)
C44 C43 H43A 109.3
C44 C43 H43B 109.3
C44A C43 H43C 109.8
C44A C43 H43D 109.8
C43 C44 H44A 109.1
C43 C44 H44B 109.1
H44A C44 H44B 107.8
C45 C44 C43 112.7(4)
C45 C44 H44A 109.1
C45 C44 H44B 109.1
C44 C45 H45A 109.5
C44 C45 H45B 109.5
C44 C45 H45C 109.5
H45A C45 H45B 109.5
H45A C45 H45C 109.5
H45B C45 H45C 109.5
O1 S1 C46 102.1(2)
O2 S1 O1 114.2(2)
O2 S1 C46 103.9(2)
O3 S1 O1 115.5(2)
O3 S1 O2 115.2(2)
O3 S1 C46 103.4(2)
F1 C46 S1 111.0(3)
F1 C46 F2 107.2(4)
F2 C46 S1 110.5(3)
F3 C46 S1 112.4(3)
F3 C46 F1 108.0(4)
F3 C46 F2 107.5(4)
N6 C47 C48 178.0(7)
C47 C48 H48A 109.5
C47 C48 H48B 109.5
C47 C48 H48C 109.5
H48A C48 H48B 109.5
H48A C48 H48C 109.5
H48B C48 H48C 109.5
C43 C44A H44C 109.5
C43 C44A H44D 109.5
H44C C44A H44D 108.0
C45A C44A C43 111(2)
C45A C44A H44C 109.5
C45A C44A H44D 109.5
C44A C45A H45D 109.5
C44A C45A H45E 109.5
C44A C45A H45F 109.5
H45D C45A H45E 109.5
H45D C45A H45F 109.5
H45E C45A H45F 109.5

loop_
_geom_bond_atom_site_label_1
_geom_bond_atom_site_label_2
_geom_bond_distance
Pd1 Cl1 2.2952(10)
Pd1 N3 2.048(3)
Pd1 C1 2.031(3)
Pd1 C37 2.044(4)
N1 C1 1.346(5)
N1 C2 1.402(5)
N1 C38 1.476(5)
N2 C1 1.352(5)
N2 C15 1.389(4)
N2 C16 1.475(4)
N3 C17 1.326(5)
N3 C21 1.356(5)
N4 C22 1.472(4)
N4 C23 1.393(4)
N4 C37 1.359(5)
N5 C36 1.395(5)
N5 C37 1.344(5)
N5 C42 1.474(5)
C2 C3 1.439(5)
C2 C15 1.373(5)
C3 C4 1.410(5)
C3 C8 1.430(5)
C4 H4 0.9500
C4 C5 1.378(6)
C5 H5 0.9500
C5 C6 1.392(7)
C6 H6 0.9500
C6 C7 1.377(7)
C7 H7 0.9500
C7 C8 1.396(5)
C8 C9 1.457(6)
C9 C10 1.413(5)
C9 C14 1.421(5)
C10 H10 0.9500
C10 C11 1.368(6)
C11 H11 0.9500
C11 C12 1.389(6)
C12 H12 0.9500
C12 C13 1.374(5)
C13 H13 0.9500
C13 C14 1.413(5)
C14 C15 1.441(5)
C16 H16A 0.9900
C16 H16B 0.9900
C16 C17 1.505(5)
C17 C18 1.390(5)
C18 H18 0.9500
C18 C19 1.381(6)
C19 H19 0.9500
C19 C20 1.381(6)
C20 H20 0.9500
C20 C21 1.391(5)
C21 C22 1.498(5)
C22 H22A 0.9900
C22 H22B 0.9900
C23 C24 1.445(5)
C23 C36 1.382(5)
C24 C25 1.418(5)
C24 C29 1.421(5)
C25 H25 0.9500
C25 C26 1.380(5)
C26 H26 0.9500
C26 C27 1.397(6)
C27 H27 0.9500
C27 C28 1.377(6)
C28 H28 0.9500
C28 C29 1.413(5)
C29 C30 1.463(5)
C30 C31 1.409(6)
C30 C35 1.416(5)
C31 H31 0.9500
C31 C32 1.370(7)
C32 H32 0.9500
C32 C33 1.387(7)
C33 H33 0.9500
C33 C34 1.369(6)
C34 H34 0.9500
C34 C35 1.415(5)
C35 C36 1.445(5)
C38 H38A 0.9900
C38 H38B 0.9900
C38 C39 1.520(5)
C39 H39A 0.9900
C39 H39B 0.9900
C39 C40 1.518(6)
C40 H40A 0.9900
C40 H40B 0.9900
C40 C41 1.526(6)
C41 H41A 0.9800
C41 H41B 0.9800
C41 H41C 0.9800
C42 H42A 0.9900
C42 H42B 0.9900
C42 C43 1.526(5)
C43 H43A 0.9900
C43 H43B 0.9900
C43 H43C 0.9900
C43 H43D 0.9900
C43 C44 1.522(6)
C43 C44A 1.561(17)
C44 H44A 0.9900
C44 H44B 0.9900
C44 C45 1.513(7)
C45 H45A 0.9800
C45 H45B 0.9800
C45 H45C 0.9800
S1 O1 1.442(3)
S1 O2 1.438(3)
S1 O3 1.436(4)
S1 C46 1.833(5)
F1 C46 1.319(6)
F2 C46 1.338(5)
F3 C46 1.315(6)
N6 C47 1.138(7)
C47 C48 1.435(8)
C48 H48A 0.9800
C48 H48B 0.9800
C48 H48C 0.9800
C44A H44C 0.9900
C44A H44D 0.9900
C44A C45A 1.505(19)
C45A H45D 0.9800
C45A H45E 0.9800
C45A H45F 0.9800

loop_
_geom_torsion_atom_site_label_1
_geom_torsion_atom_site_label_2
_geom_torsion_atom_site_label_3
_geom_torsion_atom_site_label_4
_geom_torsion
Pd1 N3 C17 C16 -2.5(5)
Pd1 N3 C17 C18 178.4(3)
Pd1 N3 C21 C20 -179.2(3)
Pd1 N3 C21 C22 2.7(5)
N1 C2 C3 C4 -0.8(6)
N1 C2 C3 C8 176.2(4)
N1 C2 C15 N2 -2.1(4)
N1 C2 C15 C14 177.2(3)
N1 C38 C39 C40 -178.9(3)
N2 C16 C17 N3 59.8(4)
N2 C16 C17 C18 -121.1(4)
N3 C17 C18 C19 -0.4(6)
N3 C21 C22 N4 60.6(4)
N4 C23 C24 C25 -0.7(6)
N4 C23 C24 C29 -178.9(4)
N4 C23 C36 N5 1.7(4)
N4 C23 C36 C35 179.7(3)
N5 C42 C43 C44 -164.5(3)
N5 C42 C43 C44A 158.6(12)
C1 N1 C2 C3 -175.4(4)
C1 N1 C2 C15 1.4(4)
C1 N1 C38 C39 -108.7(4)
C1 N2 C15 C2 2.1(4)
C1 N2 C15 C14 -177.1(4)
C1 N2 C16 C17 -54.9(4)
C2 N1 C1 Pd1 174.8(3)
C2 N1 C1 N2 -0.1(4)
C2 N1 C38 C39 74.9(5)
C2 C3 C4 C5 178.2(4)
C2 C3 C8 C7 -178.2(3)
C2 C3 C8 C9 2.9(5)
C3 C2 C15 N2 175.1(3)
C3 C2 C15 C14 -5.6(5)
C3 C4 C5 C6 -1.2(6)
C3 C8 C9 C10 178.6(4)
C3 C8 C9 C14 -0.1(5)
C4 C3 C8 C7 -1.0(5)
C4 C3 C8 C9 -179.9(3)
C4 C5 C6 C7 0.9(7)
C5 C6 C7 C8 -0.7(7)
C6 C7 C8 C3 0.8(6)
C6 C7 C8 C9 179.6(4)
C7 C8 C9 C10 -0.2(6)
C7 C8 C9 C14 -178.9(4)
C8 C3 C4 C5 1.3(6)
C8 C9 C10 C11 -176.2(4)
C8 C9 C14 C13 172.4(3)
C8 C9 C14 C15 -5.2(5)
C9 C10 C11 C12 2.2(7)
C9 C14 C15 N2 -172.7(4)
C9 C14 C15 C2 8.1(5)
C10 C9 C14 C13 -6.3(5)
C10 C9 C14 C15 176.1(3)
C10 C11 C12 C13 -3.0(7)
C11 C12 C13 C14 -0.9(6)
C12 C13 C14 C9 5.6(6)
C12 C13 C14 C15 -177.0(4)
C13 C14 C15 N2 9.8(6)
C13 C14 C15 C2 -169.3(4)
C14 C9 C10 C11 2.5(6)
C15 N2 C1 Pd1 -177.2(2)
C15 N2 C1 N1 -1.3(4)
C15 N2 C16 C17 114.5(4)
C15 C2 C3 C4 -177.2(4)
C15 C2 C3 C8 -0.2(5)
C16 N2 C1 Pd1 -6.0(4)
C16 N2 C1 N1 169.9(3)
C16 N2 C15 C2 -168.0(3)
C16 N2 C15 C14 12.8(6)
C16 C17 C18 C19 -179.4(3)
C17 N3 C21 C20 -0.9(6)
C17 N3 C21 C22 -179.0(3)
C17 C18 C19 C20 1.3(6)
C18 C19 C20 C21 -2.1(6)
C19 C20 C21 N3 1.9(6)
C19 C20 C21 C22 179.8(3)
C20 C21 C22 N4 -117.4(4)
C21 N3 C17 C16 179.3(3)
C21 N3 C17 C18 0.2(6)
C22 N4 C23 C24 4.6(6)
C22 N4 C23 C36 -173.7(3)
C22 N4 C37 Pd1 4.4(4)
C22 N4 C37 N5 174.8(3)
C23 N4 C22 C21 105.9(4)
C23 N4 C37 Pd1 -168.3(2)
C23 N4 C37 N5 2.1(4)
C23 C24 C25 C26 -178.3(4)
C23 C24 C29 C28 177.8(3)
C23 C24 C29 C30 -0.8(5)
C24 C23 C36 N5 -176.8(3)
C24 C23 C36 C35 1.2(5)
C24 C25 C26 C27 0.5(6)
C24 C29 C30 C31 -179.9(4)
C24 C29 C30 C35 2.1(5)
C25 C24 C29 C28 -0.4(5)
C25 C24 C29 C30 -179.0(3)
C25 C26 C27 C28 -0.3(6)
C26 C27 C28 C29 -0.4(6)
C27 C28 C29 C24 0.7(6)
C27 C28 C29 C30 179.3(4)
C28 C29 C30 C31 1.5(6)
C28 C29 C30 C35 -176.5(4)
C29 C24 C25 C26 -0.2(5)
C29 C30 C31 C32 -178.1(4)
C29 C30 C35 C34 177.9(3)
C29 C30 C35 C36 -1.7(5)
C30 C31 C32 C33 0.0(7)
C30 C35 C36 N5 177.5(4)
C30 C35 C36 C23 0.1(5)
C31 C30 C35 C34 -0.2(5)
C31 C30 C35 C36 -179.8(4)
C31 C32 C33 C34 0.2(7)
C32 C33 C34 C35 -0.3(6)
C33 C34 C35 C30 0.3(6)
C33 C34 C35 C36 179.9(4)
C34 C35 C36 N5 -2.0(6)
C34 C35 C36 C23 -179.5(4)
C35 C30 C31 C32 0.0(6)
C36 N5 C37 Pd1 167.3(3)
C36 N5 C37 N4 -1.0(4)
C36 N5 C42 C43 78.3(5)
C36 C23 C24 C25 177.3(4)
C36 C23 C24 C29 -0.8(5)
C37 N4 C22 C21 -65.0(4)
C37 N4 C23 C24 175.9(4)
C37 N4 C23 C36 -2.4(4)
C37 N5 C36 C23 -0.5(4)
C37 N5 C36 C35 -178.2(4)
C37 N5 C42 C43 -104.5(4)
C38 N1 C1 Pd1 -2.1(6)
C38 N1 C1 N2 -177.0(3)
C38 N1 C2 C3 1.3(6)
C38 N1 C2 C15 178.1(3)
C38 C39 C40 C41 168.5(4)
C42 N5 C36 C23 176.9(3)
C42 N5 C36 C35 -0.8(6)
C42 N5 C37 Pd1 -10.3(5)
C42 N5 C37 N4 -178.6(3)
C42 C43 C44 C45 -56.6(5)
C42 C43 C44A C45A 71(3)
O1 S1 C46 F1 -61.4(4)
O1 S1 C46 F2 57.4(4)
O1 S1 C46 F3 177.5(3)
O2 S1 C46 F1 57.6(4)
O2 S1 C46 F2 176.4(3)
O2 S1 C46 F3 -63.5(4)
O3 S1 C46 F1 178.3(3)
O3 S1 C46 F2 -62.9(4)
O3 S1 C46 F3 57.2(4)

loop_
_twin_individual_id
_twin_individual_mass_fraction_refined
1 0.25(3)
2 0.245(17)
3 0.259(14)
4 0.245(17)
